data_1548126
loop_
_publ_author_name
'Zhu, Zhengbo'
'Lv, Xin'
'Anesini, Jason E.'
'Seidel, Daniel'

_publ_section_title
;
 Synthesis of Polycyclic Imidazolidinones via Amine Redox-Annulation.
;
_journal_issue 23
_journal_name_full 'Organic letters'
_journal_page_first 6424
_journal_page_last 6427
_journal_paper_doi 10.1021/acs.orglett.7b03309
_journal_volume 19
_journal_year 2017
_chemical_formula_sum 'C29 H24 N2 O'
_chemical_formula_weight 416.50
_space_group_crystal_system monoclinic
_space_group_IT_number 14
_space_group_name_Hall '-P 2ybc'
_space_group_name_H-M_alt 'P 1 21/c 1'
_symmetry_space_group_name_Hall '-P 2ybc'
_symmetry_space_group_name_H-M 'P 1 21/c 1'
_atom_sites_solution_hydrogens geom
_audit_creation_method SHELXL-2016/6
_cell_angle_alpha 90
_cell_angle_beta 109.7100(10)
_cell_angle_gamma 90
_cell_formula_units_Z 4
_cell_length_a 10.6445(5)
_cell_length_b 18.8991(10)
_cell_length_c 11.1931(6)
_cell_measurement_reflns_used 7162
_cell_measurement_temperature 120(2)
_cell_measurement_theta_max 31.53
_cell_measurement_theta_min 2.21
_cell_volume 2119.81(19)
_computing_cell_refinement 'Bruker SAINT'
_computing_data_collection 'Bruker SMART'
_computing_data_reduction 'Bruker SAINT'
_computing_molecular_graphics 'Bruker SHELXTL'
_computing_publication_material SHELXL-2014/7
_computing_structure_refinement 'SHELXL-2016/6 (Sheldrick, 2016)'
_computing_structure_solution 'SHELXL-2014/7 (Sheldrick, 2014)'
_diffrn_ambient_temperature 120(2)
_diffrn_measured_fraction_theta_full 1.000
_diffrn_measured_fraction_theta_max 0.997
_diffrn_measurement_device_type 'Bruker APEX'
_diffrn_measurement_method '\w scans'
_diffrn_radiation_type MoK\a
_diffrn_radiation_wavelength 0.71073
_diffrn_reflns_av_R_equivalents 0.0394
_diffrn_reflns_av_unetI/netI 0.0336
_diffrn_reflns_Laue_measured_fraction_full 1.000
_diffrn_reflns_Laue_measured_fraction_max 0.997
_diffrn_reflns_limit_h_max 15
_diffrn_reflns_limit_h_min -15
_diffrn_reflns_limit_k_max 27
_diffrn_reflns_limit_k_min -27
_diffrn_reflns_limit_l_max 16
_diffrn_reflns_limit_l_min -16
_diffrn_reflns_number 26433
_diffrn_reflns_point_group_measured_fraction_full 1.000
_diffrn_reflns_point_group_measured_fraction_max 0.997
_diffrn_reflns_theta_full 25.242
_diffrn_reflns_theta_max 31.559
_diffrn_reflns_theta_min 2.032
_diffrn_source 'sealed tube'
_exptl_absorpt_coefficient_mu 0.079
_exptl_absorpt_correction_T_max 0.7462
_exptl_absorpt_correction_T_min 0.6823
_exptl_absorpt_correction_type multi-scan
_exptl_absorpt_process_details 'Bruker SAINT (SADABS)'
_exptl_crystal_colour colourless
_exptl_crystal_density_diffrn 1.305
_exptl_crystal_description lathe
_exptl_crystal_F_000 880
_exptl_crystal_size_max 0.730
_exptl_crystal_size_mid 0.470
_exptl_crystal_size_min 0.370
_refine_diff_density_max 0.516
_refine_diff_density_min -0.214
_refine_diff_density_rms 0.061
_refine_ls_extinction_method none
_refine_ls_goodness_of_fit_ref 1.069
_refine_ls_hydrogen_treatment refU
_refine_ls_matrix_type full
_refine_ls_number_parameters 313
_refine_ls_number_reflns 7073
_refine_ls_number_restraints 0
_refine_ls_restrained_S_all 1.069
_refine_ls_R_factor_all 0.0627
_refine_ls_R_factor_gt 0.0545
_refine_ls_shift/su_max 0.000
_refine_ls_shift/su_mean 0.000
_refine_ls_structure_factor_coef Fsqd
_refine_ls_weighting_details 'w=1/[\s^2^(Fo^2^)+(0.0712P)^2^+0.6510P] where P=(Fo^2^+2Fc^2^)/3'
_refine_ls_weighting_scheme calc
_refine_ls_wR_factor_gt 0.1343
_refine_ls_wR_factor_ref 0.1399
_reflns_Friedel_coverage 0.000
_reflns_number_gt 6111
_reflns_number_total 7073
_reflns_threshold_expression 'I > 2\s(I)'
_cod_data_source_file ol7b03309_si_003.cif
_cod_data_source_block xin-z01_P21c
_cod_depositor_comments 'Adding full bibliography for 1548125--1548126.cif.'
_cod_database_code 1548126
_shelx_shelxl_version_number 2016/6
_shelx_space_group_comment
; 
The symmetry employed for this shelxl refinement is uniquely defined 
by the following loop, which should always be used as a source of 
symmetry information in preference to the above space-group names. 
They are only intended as comments. 
;
_shelx_estimated_absorpt_t_min 0.944
_shelx_estimated_absorpt_t_max 0.971

loop_
_space_group_symop_operation_xyz
'x, y, z'
'-x, y+1/2, -z+1/2'
'-x, -y, -z'
'x, -y-1/2, z-1/2'

loop_
_atom_site_label
_atom_site_type_symbol
_atom_site_fract_x
_atom_site_fract_y
_atom_site_fract_z
_atom_site_U_iso_or_equiv
_atom_site_adp_type
_atom_site_occupancy
_atom_site_site_symmetry_order
_atom_site_calc_flag
_atom_site_refinement_flags_posn
O1 O 0.32500(8) 0.23263(4) 0.72041(8) 0.02145(17) Uani 1 1 d .
N1 N 0.36587(9) 0.39290(5) 0.88510(8) 0.01643(16) Uani 1 1 d .
N2 N 0.26451(9) 0.35021(4) 0.68579(8) 0.01488(16) Uani 1 1 d .
C1 C 0.36938(10) 0.31612(5) 0.89687(9) 0.01574(18) Uani 1 1 d .
H1 H 0.306607 0.300278 0.940840 0.024(4) Uiso 1 1 calc R
C2 C 0.31851(9) 0.29223(5) 0.75911(10) 0.01578(18) Uani 1 1 d .
C3 C 0.26201(10) 0.41340(5) 0.76504(9) 0.01449(17) Uani 1 1 d .
C4 C 0.12342(10) 0.42179(5) 0.77700(10) 0.01709(18) Uani 1 1 d .
C5 C 0.01064(11) 0.43092(6) 0.66791(11) 0.0220(2) Uani 1 1 d .
H5 H 0.021259 0.433938 0.587131 0.025(4) Uiso 1 1 calc R
C6 C -0.11629(12) 0.43559(7) 0.67665(14) 0.0291(3) Uani 1 1 d .
H6 H -0.191959 0.441186 0.602129 0.040(5) Uiso 1 1 calc R
C7 C -0.13211(13) 0.43204(7) 0.79464(15) 0.0321(3) Uani 1 1 d .
H7 H -0.218801 0.434305 0.800976 0.044(5) Uiso 1 1 calc R
C8 C -0.02134(13) 0.42519(6) 0.90291(13) 0.0281(3) Uani 1 1 d .
H8 H -0.032928 0.423720 0.983391 0.033(4) Uiso 1 1 calc R
C9 C 0.10786(12) 0.42036(5) 0.89657(11) 0.0206(2) Uani 1 1 d .
C10 C 0.22548(13) 0.41529(6) 1.01755(11) 0.0249(2) Uani 1 1 d .
H10A H 0.229585 0.367055 1.053171 0.032(4) Uiso 1 1 calc R
H10B H 0.213662 0.449181 1.080367 0.037(4) Uiso 1 1 calc R
C11 C 0.35594(12) 0.43131(6) 0.99483(10) 0.0219(2) Uani 1 1 d .
H11A H 0.361776 0.482763 0.980976 0.028(4) Uiso 1 1 calc R
H11B H 0.431852 0.418032 1.071157 0.024(4) Uiso 1 1 calc R
C12 C 0.50840(10) 0.28924(5) 0.96734(9) 0.01625(18) Uani 1 1 d .
C13 C 0.61712(12) 0.31588(7) 0.93925(13) 0.0289(3) Uani 1 1 d .
H13 H 0.604524 0.353314 0.879703 0.041(5) Uiso 1 1 calc R
C14 C 0.74387(12) 0.28812(7) 0.99765(13) 0.0296(3) Uani 1 1 d .
H14 H 0.817288 0.306207 0.977038 0.055(6) Uiso 1 1 calc R
C15 C 0.76365(11) 0.23424(6) 1.08569(11) 0.0230(2) Uani 1 1 d .
H15 H 0.850046 0.214630 1.124552 0.031(4) Uiso 1 1 calc R
C16 C 0.65672(12) 0.20924(7) 1.11655(12) 0.0270(2) Uani 1 1 d .
H16 H 0.670184 0.173071 1.178570 0.041(5) Uiso 1 1 calc R
C17 C 0.52930(11) 0.23653(6) 1.05763(11) 0.0219(2) Uani 1 1 d .
H17 H 0.456383 0.218866 1.079550 0.038(5) Uiso 1 1 calc R
C18 C 0.19029(10) 0.34298(5) 0.55352(9) 0.01568(18) Uani 1 1 d .
C19 C 0.21509(13) 0.38633(6) 0.46391(11) 0.0250(2) Uani 1 1 d .
H19 H 0.282956 0.421331 0.489968 0.035(4) Uiso 1 1 calc R
C20 C 0.14083(15) 0.37859(7) 0.33624(11) 0.0293(3) Uani 1 1 d .
H20 H 0.157101 0.409026 0.275497 0.039(5) Uiso 1 1 calc R
C21 C 0.04375(12) 0.32720(6) 0.29672(11) 0.0252(2) Uani 1 1 d .
H21 H -0.007177 0.322399 0.209260 0.031(4) Uiso 1 1 calc R
C22 C 0.02089(13) 0.28248(7) 0.38567(11) 0.0281(2) Uani 1 1 d .
H22 H -0.044384 0.246198 0.358687 0.037(4) Uiso 1 1 calc R
C23 C 0.09304(11) 0.29054(6) 0.51400(11) 0.0229(2) Uani 1 1 d .
H23 H 0.076067 0.260324 0.574663 0.033(4) Uiso 1 1 calc R
C24 C 0.31245(10) 0.48082(5) 0.72013(9) 0.01698(19) Uani 1 1 d .
C25 C 0.25185(12) 0.54616(6) 0.71732(11) 0.0239(2) Uani 1 1 d .
H25 H 0.169768 0.549031 0.733178 0.032(4) Uiso 1 1 calc R
C26 C 0.31075(15) 0.60783(7) 0.69132(13) 0.0325(3) Uani 1 1 d .
H26 H 0.269300 0.652358 0.691223 0.040(5) Uiso 1 1 calc R
C27 C 0.42872(15) 0.60429(7) 0.66581(12) 0.0333(3) Uani 1 1 d .
H27 H 0.468553 0.646189 0.648136 0.046(5) Uiso 1 1 calc R
C28 C 0.48888(13) 0.53887(7) 0.66618(11) 0.0293(3) Uani 1 1 d .
H28 H 0.569081 0.536017 0.646912 0.041(5) Uiso 1 1 calc R
C29 C 0.43220(11) 0.47774(6) 0.69458(10) 0.0223(2) Uani 1 1 d .
H29 H 0.475147 0.433466 0.696668 0.028(4) Uiso 1 1 calc R

loop_
_atom_site_aniso_label
_atom_site_aniso_U_11
_atom_site_aniso_U_22
_atom_site_aniso_U_33
_atom_site_aniso_U_23
_atom_site_aniso_U_13
_atom_site_aniso_U_12
O1 0.0228(4) 0.0141(3) 0.0265(4) -0.0014(3) 0.0071(3) 0.0018(3)
N1 0.0204(4) 0.0144(4) 0.0132(3) 0.0010(3) 0.0040(3) 0.0023(3)
N2 0.0177(4) 0.0129(4) 0.0141(3) -0.0002(3) 0.0055(3) 0.0011(3)
C1 0.0157(4) 0.0148(4) 0.0171(4) 0.0024(3) 0.0059(3) 0.0017(3)
C2 0.0135(4) 0.0153(4) 0.0189(4) 0.0013(3) 0.0061(3) 0.0006(3)
C3 0.0168(4) 0.0129(4) 0.0140(4) 0.0000(3) 0.0056(3) 0.0002(3)
C4 0.0190(4) 0.0122(4) 0.0218(5) -0.0012(3) 0.0091(4) 0.0002(3)
C5 0.0194(5) 0.0184(5) 0.0272(5) -0.0040(4) 0.0064(4) 0.0016(4)
C6 0.0180(5) 0.0231(5) 0.0437(7) -0.0096(5) 0.0072(5) 0.0005(4)
C7 0.0239(5) 0.0230(5) 0.0561(8) -0.0152(5) 0.0223(6) -0.0058(4)
C8 0.0336(6) 0.0193(5) 0.0420(7) -0.0081(5) 0.0265(6) -0.0047(4)
C9 0.0268(5) 0.0136(4) 0.0266(5) -0.0015(4) 0.0158(4) 0.0004(4)
C10 0.0375(6) 0.0223(5) 0.0201(5) 0.0013(4) 0.0163(5) 0.0060(4)
C11 0.0288(5) 0.0203(5) 0.0152(4) -0.0021(3) 0.0057(4) 0.0019(4)
C12 0.0161(4) 0.0166(4) 0.0157(4) 0.0010(3) 0.0050(3) 0.0022(3)
C13 0.0190(5) 0.0334(6) 0.0340(6) 0.0159(5) 0.0086(5) 0.0025(4)
C14 0.0167(5) 0.0341(6) 0.0373(6) 0.0084(5) 0.0081(5) 0.0002(4)
C15 0.0172(5) 0.0232(5) 0.0239(5) -0.0021(4) 0.0008(4) 0.0035(4)
C16 0.0249(5) 0.0280(6) 0.0268(5) 0.0098(4) 0.0070(4) 0.0075(4)
C17 0.0205(5) 0.0244(5) 0.0224(5) 0.0069(4) 0.0093(4) 0.0040(4)
C18 0.0173(4) 0.0155(4) 0.0148(4) -0.0014(3) 0.0062(3) 0.0010(3)
C19 0.0347(6) 0.0235(5) 0.0175(5) -0.0021(4) 0.0096(4) -0.0108(4)
C20 0.0444(7) 0.0278(6) 0.0165(5) -0.0010(4) 0.0112(5) -0.0091(5)
C21 0.0285(5) 0.0265(5) 0.0182(5) -0.0038(4) 0.0049(4) -0.0004(4)
C22 0.0266(6) 0.0305(6) 0.0234(5) -0.0025(4) 0.0033(4) -0.0095(5)
C23 0.0214(5) 0.0255(5) 0.0207(5) 0.0011(4) 0.0056(4) -0.0063(4)
C24 0.0206(4) 0.0153(4) 0.0139(4) 0.0003(3) 0.0043(3) -0.0029(3)
C25 0.0301(6) 0.0166(5) 0.0239(5) 0.0024(4) 0.0076(4) -0.0002(4)
C26 0.0464(8) 0.0162(5) 0.0313(6) 0.0045(4) 0.0082(6) -0.0048(5)
C27 0.0453(7) 0.0268(6) 0.0230(5) 0.0049(4) 0.0051(5) -0.0178(5)
C28 0.0299(6) 0.0362(6) 0.0206(5) 0.0015(4) 0.0070(4) -0.0155(5)
C29 0.0216(5) 0.0249(5) 0.0201(5) 0.0001(4) 0.0067(4) -0.0053(4)

loop_
_atom_type_symbol
_atom_type_description
_atom_type_scat_dispersion_real
_atom_type_scat_dispersion_imag
_atom_type_scat_source
C C 0.0033 0.0016 'International Tables Vol C Tables 4.2.6.8 and 6.1.1.4'
H H 0.0000 0.0000 'International Tables Vol C Tables 4.2.6.8 and 6.1.1.4'
N N 0.0061 0.0033 'International Tables Vol C Tables 4.2.6.8 and 6.1.1.4'
O O 0.0106 0.0060 'International Tables Vol C Tables 4.2.6.8 and 6.1.1.4'

loop_
_geom_angle_atom_site_label_1
_geom_angle_atom_site_label_2
_geom_angle_atom_site_label_3
_geom_angle
C1 N1 C11 115.21(8)
C1 N1 C3 109.42(8)
C11 N1 C3 113.01(8)
C2 N2 C18 121.07(8)
C2 N2 C3 111.77(8)
C18 N2 C3 125.23(8)
N1 C1 C12 111.90(8)
N1 C1 C2 102.39(8)
C12 C1 C2 112.38(8)
N1 C1 H1 110.0
C12 C1 H1 110.0
C2 C1 H1 110.0
O1 C2 N2 126.03(10)
O1 C2 C1 126.31(9)
N2 C2 C1 107.65(8)
N1 C3 N2 99.97(7)
N1 C3 C24 106.23(8)
N2 C3 C24 113.07(8)
N1 C3 C4 113.26(8)
N2 C3 C4 110.17(8)
C24 C3 C4 113.36(8)
C9 C4 C5 119.36(10)
C9 C4 C3 120.51(9)
C5 C4 C3 120.13(9)
C6 C5 C4 120.84(11)
C6 C5 H5 119.6
C4 C5 H5 119.6
C7 C6 C5 119.77(12)
C7 C6 H6 120.1
C5 C6 H6 120.1
C8 C7 C6 119.81(11)
C8 C7 H7 120.1
C6 C7 H7 120.1
C7 C8 C9 121.48(12)
C7 C8 H8 119.3
C9 C8 H8 119.3
C4 C9 C8 118.67(11)
C4 C9 C10 121.95(10)
C8 C9 C10 119.37(10)
C9 C10 C11 111.43(9)
C9 C10 H10A 109.3
C11 C10 H10A 109.3
C9 C10 H10B 109.3
C11 C10 H10B 109.3
H10A C10 H10B 108.0
N1 C11 C10 111.71(9)
N1 C11 H11A 109.3
C10 C11 H11A 109.3
N1 C11 H11B 109.3
C10 C11 H11B 109.3
H11A C11 H11B 107.9
C17 C12 C13 118.99(10)
C17 C12 C1 120.78(9)
C13 C12 C1 120.20(9)
C14 C13 C12 120.46(11)
C14 C13 H13 119.8
C12 C13 H13 119.8
C15 C14 C13 120.26(11)
C15 C14 H14 119.9
C13 C14 H14 119.9
C16 C15 C14 119.37(10)
C16 C15 H15 120.3
C14 C15 H15 120.3
C15 C16 C17 120.59(11)
C15 C16 H16 119.7
C17 C16 H16 119.7
C12 C17 C16 120.28(10)
C12 C17 H17 119.9
C16 C17 H17 119.9
C19 C18 C23 119.51(10)
C19 C18 N2 121.24(9)
C23 C18 N2 119.24(9)
C18 C19 C20 120.06(11)
C18 C19 H19 120.0
C20 C19 H19 120.0
C21 C20 C19 120.65(11)
C21 C20 H20 119.7
C19 C20 H20 119.7
C20 C21 C22 119.52(11)
C20 C21 H21 120.2
C22 C21 H21 120.2
C21 C22 C23 120.32(11)
C21 C22 H22 119.8
C23 C22 H22 119.8
C22 C23 C18 119.90(10)
C22 C23 H23 120.0
C18 C23 H23 120.0
C25 C24 C29 118.74(10)
C25 C24 C3 122.38(10)
C29 C24 C3 118.49(9)
C24 C25 C26 120.53(12)
C24 C25 H25 119.7
C26 C25 H25 119.7
C27 C26 C25 120.35(12)
C27 C26 H26 119.8
C25 C26 H26 119.8
C26 C27 C28 119.49(11)
C26 C27 H27 120.3
C28 C27 H27 120.3
C29 C28 C27 120.31(12)
C29 C28 H28 119.8
C27 C28 H28 119.8
C28 C29 C24 120.56(11)
C28 C29 H29 119.7
C24 C29 H29 119.7

loop_
_geom_bond_atom_site_label_1
_geom_bond_atom_site_label_2
_geom_bond_distance
O1 C2 1.2171(12)
N1 C1 1.4565(13)
N1 C11 1.4609(13)
N1 C3 1.4752(13)
N2 C2 1.3733(12)
N2 C18 1.4304(12)
N2 C3 1.4932(12)
C1 C12 1.5109(13)
C1 C2 1.5204(14)
C1 H1 1.0000
C3 C24 1.5318(14)
C3 C4 1.5338(14)
C4 C9 1.4032(15)
C4 C5 1.4047(15)
C5 C6 1.3900(16)
C5 H5 0.9500
C6 C7 1.388(2)
C6 H6 0.9500
C7 C8 1.383(2)
C7 H7 0.9500
C8 C9 1.4037(16)
C8 H8 0.9500
C9 C10 1.5057(17)
C10 C11 1.5241(17)
C10 H10A 0.9900
C10 H10B 0.9900
C11 H11A 0.9900
C11 H11B 0.9900
C12 C17 1.3826(14)
C12 C13 1.3918(15)
C13 C14 1.3885(16)
C13 H13 0.9500
C14 C15 1.3829(17)
C14 H14 0.9500
C15 C16 1.3796(17)
C15 H15 0.9500
C16 C17 1.3919(16)
C16 H16 0.9500
C17 H17 0.9500
C18 C19 1.3875(15)
C18 C23 1.3932(15)
C19 C20 1.3880(16)
C19 H19 0.9500
C20 C21 1.3779(18)
C20 H20 0.9500
C21 C22 1.3886(17)
C21 H21 0.9500
C22 C23 1.3900(16)
C22 H22 0.9500
C23 H23 0.9500
C24 C25 1.3887(15)
C24 C29 1.3985(15)
C25 C26 1.3997(17)
C25 H25 0.9500
C26 C27 1.380(2)
C26 H26 0.9500
C27 C28 1.392(2)
C27 H27 0.9500
C28 C29 1.3889(16)
C28 H28 0.9500
C29 H29 0.9500

loop_
_geom_torsion_atom_site_label_1
_geom_torsion_atom_site_label_2
_geom_torsion_atom_site_label_3
_geom_torsion_atom_site_label_4
_geom_torsion
C11 N1 C1 C12 -83.51(11)
C3 N1 C1 C12 147.87(8)
C11 N1 C1 C2 155.93(9)
C3 N1 C1 C2 27.31(10)
C18 N2 C2 O1 9.83(15)
C3 N2 C2 O1 174.83(10)
C18 N2 C2 C1 -170.55(8)
C3 N2 C2 C1 -5.55(11)
N1 C1 C2 O1 166.61(10)
C12 C1 C2 O1 46.38(14)
N1 C1 C2 N2 -13.01(10)
C12 C1 C2 N2 -133.24(9)
C1 N1 C3 N2 -29.84(9)
C11 N1 C3 N2 -159.66(8)
C1 N1 C3 C24 -147.58(8)
C11 N1 C3 C24 82.60(10)
C1 N1 C3 C4 87.34(10)
C11 N1 C3 C4 -42.48(11)
C2 N2 C3 N1 21.32(10)
C18 N2 C3 N1 -174.43(9)
C2 N2 C3 C24 133.85(9)
C18 N2 C3 C24 -61.89(12)
C2 N2 C3 C4 -98.14(9)
C18 N2 C3 C4 66.11(12)
N1 C3 C4 C9 9.25(13)
N2 C3 C4 C9 120.27(10)
C24 C3 C4 C9 -111.88(10)
N1 C3 C4 C5 -170.68(9)
N2 C3 C4 C5 -59.66(12)
C24 C3 C4 C5 68.18(12)
C9 C4 C5 C6 -2.69(16)
C3 C4 C5 C6 177.25(10)
C4 C5 C6 C7 0.76(17)
C5 C6 C7 C8 1.19(18)
C6 C7 C8 C9 -1.21(18)
C5 C4 C9 C8 2.63(15)
C3 C4 C9 C8 -177.31(9)
C5 C4 C9 C10 -176.14(10)
C3 C4 C9 C10 3.92(15)
C7 C8 C9 C4 -0.72(16)
C7 C8 C9 C10 178.08(11)
C4 C9 C10 C11 14.80(14)
C8 C9 C10 C11 -163.96(10)
C1 N1 C11 C10 -63.61(12)
C3 N1 C11 C10 63.20(11)
C9 C10 C11 N1 -47.37(12)
N1 C1 C12 C17 137.32(10)
C2 C1 C12 C17 -108.13(11)
N1 C1 C12 C13 -44.64(14)
C2 C1 C12 C13 69.92(13)
C17 C12 C13 C14 2.34(19)
C1 C12 C13 C14 -175.73(12)
C12 C13 C14 C15 -0.8(2)
C13 C14 C15 C16 -1.1(2)
C14 C15 C16 C17 1.61(19)
C13 C12 C17 C16 -1.88(18)
C1 C12 C17 C16 176.18(11)
C15 C16 C17 C12 -0.08(19)
C2 N2 C18 C19 -132.20(11)
C3 N2 C18 C19 64.91(14)
C2 N2 C18 C23 46.60(14)
C3 N2 C18 C23 -116.29(11)
C23 C18 C19 C20 1.75(18)
N2 C18 C19 C20 -179.46(11)
C18 C19 C20 C21 -1.2(2)
C19 C20 C21 C22 -0.5(2)
C20 C21 C22 C23 1.6(2)
C21 C22 C23 C18 -1.03(19)
C19 C18 C23 C22 -0.63(18)
N2 C18 C23 C22 -179.45(10)
N1 C3 C24 C25 -112.03(11)
N2 C3 C24 C25 139.31(10)
C4 C3 C24 C25 12.99(14)
N1 C3 C24 C29 60.73(11)
N2 C3 C24 C29 -47.93(12)
C4 C3 C24 C29 -174.26(9)
C29 C24 C25 C26 -0.97(17)
C3 C24 C25 C26 171.77(10)
C24 C25 C26 C27 1.20(19)
C25 C26 C27 C28 -0.03(19)
C26 C27 C28 C29 -1.34(19)
C27 C28 C29 C24 1.56(17)
C25 C24 C29 C28 -0.39(16)
C3 C24 C29 C28 -173.42(10)
